data_1526351
loop_
_publ_author_name
'Renaudin, G.'
'Fischer, P.'
'Yvon, K.'

_publ_section_title
;
 Neodymium trihydride, Nd H3, with tysonite type structure
;
_journal_name_full 'Journal of Alloys Compd.'
_journal_page_first 10
_journal_page_last 14
_journal_volume 313
_journal_year 2000
_chemical_formula_sum 'D3 Nd'
_chemical_name_systematic 'Nd D3'
_space_group_IT_number 165
_symmetry_space_group_name_Hall '-P 3 2"c'
_symmetry_space_group_name_H-M 'P -3 c 1'
_cell_angle_alpha 90
_cell_angle_beta 90
_cell_angle_gamma 120
_cell_formula_units_Z 6
_cell_length_a 6.6581
_cell_length_b 6.6581
_cell_length_c 6.8778
_cell_volume 264.047
_citation_journal_id_ASTM JALCEU
_cod_data_source_file Renaudin_JALCEU_2000_132.cif
_cod_data_source_block D3Nd1
_cod_original_cell_volume 264.0468
_cod_original_formula_sum 'D3 Nd1'
_cod_database_code 1526351

loop_
_symmetry_equiv_pos_as_xyz
x,y,z
-y,x-y,z
-x+y,-x,z
y,x,-z+1/2
-x,-x+y,-z+1/2
x-y,-y,-z+1/2
-x,-y,-z
y,-x+y,-z
x-y,x,-z
-y,-x,z-1/2
x,x-y,z-1/2
-x+y,y,z-1/2

loop_
_atom_site_label
_atom_site_type_symbol
_atom_site_fract_x
_atom_site_fract_y
_atom_site_fract_z
_atom_site_occupancy
_atom_site_U_iso_or_equiv
Nd1 Nd+3 0.335 0 0.25 1 0.0
D3 D-1 0 0 0.225 0.5 0.0
D2 D-1 0.3333 0.6667 0.185 1 0.0
D1 D-1 0.3456 0.3218 0.0954 1 0.0
